data_1536551
loop_
_publ_author_name
'Kharlanov, A.L.'
'Khasanova, N.R.'
'Lykova, L.N.'
'Antipov, E.V.'
'Paromova, M.V.'
'Kovba, L.M.'

_publ_section_title
;
 New perovskit-like copper trioxides
;
_journal_name_full 'Zhurnal Neorganicheskoi Khimii'
_journal_page_first 3067
_journal_page_last 3071
_journal_volume 35
_journal_year 1990
_chemical_formula_sum 'Ba2 Cu O4.5 Sc'
_chemical_name_systematic 'Ba2 Sc Cu O4.5'
_space_group_IT_number 123
_symmetry_space_group_name_Hall '-P 4 2'
_symmetry_space_group_name_H-M 'P 4/m m m'
_cell_angle_alpha 90
_cell_angle_beta 90
_cell_angle_gamma 90
_cell_formula_units_Z 1
_cell_length_a 4.1306
_cell_length_b 4.1306
_cell_length_c 7.977
_cell_volume 136.102
_citation_journal_id_ASTM ZNOKAQ
_cod_data_source_file Kharlanov_ZNOKAQ_1990_1215.cif
_cod_data_source_block Ba2Cu1O4.5Sc1
_cod_original_cell_volume 136.1024
_cod_original_formula_sum 'Ba2 Cu1 O4.5 Sc1'
_cod_database_code 1536551

loop_
_symmetry_equiv_pos_as_xyz
x,y,z
-y,x,z
-x,-y,z
y,-x,z
x,-y,-z
y,x,-z
-x,y,-z
-y,-x,-z
-x,-y,-z
y,-x,-z
x,y,-z
-y,x,-z
-x,y,z
-y,-x,z
x,-y,z
y,x,z

loop_
_atom_site_label
_atom_site_type_symbol
_atom_site_fract_x
_atom_site_fract_y
_atom_site_fract_z
_atom_site_occupancy
_atom_site_U_iso_or_equiv
O1 O-2 0.5 0 0 1 0.0
Ba1 Ba+2 0.5 0.5 0.234 1 0.0
O3 O-2 0.5 0 0.5 0.25 0.0
Cu1 Cu+2 0 0 0.5 1 0.0
O2 O-2 0 0 0.27 1 0.0
Sc1 Sc+3 0 0 0 1 0.0
